data_7153931
loop_
_publ_author_name
'Gong, Peng'
'Xue, Pengchong'
'Qian, Chong'
'Zhang, Zhenqi'
'Lu, Ran'

_publ_section_title
;
 Balanced \p-\p interactions directing the self-assembly of
 indolocarbazole-based low molecular mass organogelators.
;
_journal_issue 32
_journal_name_full 'Organic &amp; biomolecular chemistry'
_journal_page_first 6134
_journal_page_last 6144
_journal_paper_doi 10.1039/c4ob00873a
_journal_volume 12
_journal_year 2014
_chemical_formula_sum 'C22 H14 N2'
_chemical_formula_weight 306.35
_chemical_name_systematic
; 
 ? 
;
_space_group_IT_number 14
_symmetry_space_group_name_Hall '-P 2yn'
_symmetry_space_group_name_H-M 'P 1 21/n 1'
_atom_sites_solution_hydrogens geom
_atom_sites_solution_primary direct
_atom_sites_solution_secondary difmap
_audit_creation_method SHELXL-97
_cell_angle_alpha 90.00
_cell_angle_beta 101.24(3)
_cell_angle_gamma 90.00
_cell_formula_units_Z 4
_cell_length_a 9.1083(18)
_cell_length_b 9.872(2)
_cell_length_c 16.583(3)
_cell_measurement_temperature 293(2)
_cell_volume 1462.5(5)
_computing_structure_refinement 'SHELXL-97 (Sheldrick, 1997)'
_computing_structure_solution 'SHELXS-97 (Sheldrick, 1990)'
_diffrn_ambient_temperature 293(2)
_diffrn_measured_fraction_theta_full 0.995
_diffrn_measured_fraction_theta_max 0.995
_diffrn_radiation_monochromator graphite
_diffrn_radiation_source 'fine-focus sealed tube'
_diffrn_radiation_type MoK\a
_diffrn_radiation_wavelength 0.71073
_diffrn_reflns_av_R_equivalents 0.0717
_diffrn_reflns_av_sigmaI/netI 0.0669
_diffrn_reflns_limit_h_max 11
_diffrn_reflns_limit_h_min -11
_diffrn_reflns_limit_k_max 12
_diffrn_reflns_limit_k_min -12
_diffrn_reflns_limit_l_max 20
_diffrn_reflns_limit_l_min -21
_diffrn_reflns_number 13871
_diffrn_reflns_theta_full 27.48
_diffrn_reflns_theta_max 27.48
_diffrn_reflns_theta_min 3.08
_exptl_absorpt_coefficient_mu 0.082
_exptl_crystal_density_diffrn 1.391
_exptl_crystal_density_method 'not measured'
_exptl_crystal_F_000 640
_refine_diff_density_max 0.296
_refine_diff_density_min -0.212
_refine_diff_density_rms 0.050
_refine_ls_extinction_method none
_refine_ls_goodness_of_fit_ref 1.003
_refine_ls_hydrogen_treatment mixed
_refine_ls_matrix_type full
_refine_ls_number_parameters 217
_refine_ls_number_reflns 3340
_refine_ls_number_restraints 0
_refine_ls_restrained_S_all 1.003
_refine_ls_R_factor_all 0.0810
_refine_ls_R_factor_gt 0.0526
_refine_ls_shift/su_max 0.002
_refine_ls_shift/su_mean 0.000
_refine_ls_structure_factor_coef Fsqd
_refine_ls_weighting_details 'calc w=1/[\s^2^(Fo^2^)+(0.0693P)^2^+0.0000P] where P=(Fo^2^+2Fc^2^)/3'
_refine_ls_weighting_scheme calc
_refine_ls_wR_factor_gt 0.1222
_refine_ls_wR_factor_ref 0.1342
_reflns_number_gt 2240
_reflns_number_total 3340
_reflns_threshold_expression >2sigma(I)
_cod_data_source_file c4ob00873a2.cif
_cod_data_source_block c
_cod_depositor_comments 'Adding full bibliography for 7153931.cif.'
_cod_database_code 7153931

loop_
_symmetry_equiv_pos_as_xyz
'x, y, z'
'-x+1/2, y+1/2, -z+1/2'
'-x, -y, -z'
'x-1/2, -y-1/2, z-1/2'

loop_
_atom_site_label
_atom_site_type_symbol
_atom_site_fract_x
_atom_site_fract_y
_atom_site_fract_z
_atom_site_U_iso_or_equiv
_atom_site_adp_type
_atom_site_occupancy
_atom_site_symmetry_multiplicity
_atom_site_calc_flag
_atom_site_refinement_flags
N2 N 0.72652(15) 1.05457(16) 0.18946(8) 0.0309(4) Uani 1 1 d .
H2B H 0.6603 1.1171 0.1880 0.037 Uiso 1 1 calc R
N1 N 0.61774(15) 1.12085(15) 0.00176(8) 0.0306(4) Uani 1 1 d .
H1B H 0.5686 1.1749 0.0274 0.037 Uiso 1 1 calc R
C1 C 0.62802(19) 1.0745(2) -0.24343(11) 0.0356(4) Uani 1 1 d .
H1A H 0.6340 1.0616 -0.2983 0.043 Uiso 1 1 calc R
C2 C 1.10744(19) 0.6530(2) 0.04996(12) 0.0371(5) Uani 1 1 d .
H2A H 1.1810 0.5878 0.0658 0.044 Uiso 1 1 calc R
C3 C 0.5339(2) 1.1754(2) -0.22274(11) 0.0372(4) Uani 1 1 d .
H3A H 0.4782 1.2284 -0.2640 0.045 Uiso 1 1 calc R
C4 C 1.05241(19) 0.6771(2) -0.03326(12) 0.0386(5) Uani 1 1 d .
H4A H 1.0889 0.6275 -0.0728 0.046 Uiso 1 1 calc R
C5 C 0.8935(2) 0.9473(2) 0.40123(11) 0.0367(5) Uani 1 1 d .
H5A H 0.8871 0.9581 0.4562 0.044 Uiso 1 1 calc R
C6 C 0.71238(19) 0.99363(19) -0.18355(10) 0.0317(4) Uani 1 1 d .
H6A H 0.7749 0.9273 -0.1981 0.038 Uiso 1 1 calc R
C7 C 0.77060(17) 0.99782(18) 0.12217(10) 0.0274(4) Uani 1 1 d .
C8 C 0.88708(17) 0.85131(18) 0.00147(10) 0.0271(4) Uani 1 1 d .
C9 C 0.52263(19) 1.1970(2) -0.14247(11) 0.0356(4) Uani 1 1 d .
H9A H 0.4604 1.2643 -0.1287 0.043 Uiso 1 1 calc R
C10 C 1.01162(18) 0.8379(2) 0.29942(11) 0.0329(4) Uani 1 1 d .
H10A H 1.0837 0.7792 0.2867 0.040 Uiso 1 1 calc R
C11 C 1.00388(19) 0.8628(2) 0.38076(11) 0.0364(5) Uani 1 1 d .
H11A H 1.0733 0.8225 0.4224 0.044 Uiso 1 1 calc R
C12 C 1.05333(18) 0.72533(19) 0.10864(11) 0.0326(4) Uani 1 1 d .
H12A H 1.0904 0.7075 0.1639 0.039 Uiso 1 1 calc R
C13 C 0.94456(18) 0.77385(19) -0.05706(11) 0.0337(4) Uani 1 1 d .
H13A H 0.9085 0.7888 -0.1128 0.040 Uiso 1 1 calc R
C14 C 0.71992(17) 1.02556(18) 0.03781(10) 0.0275(4) Uani 1 1 d .
C15 C 0.60710(18) 1.11545(18) -0.08217(10) 0.0294(4) Uani 1 1 d .
C16 C 0.79358(19) 1.0152(2) 0.34129(11) 0.0342(4) Uani 1 1 d .
H16A H 0.7209 1.0723 0.3549 0.041 Uiso 1 1 calc R
C17 C 0.90987(18) 0.90183(18) 0.23624(10) 0.0288(4) Uani 1 1 d .
C18 C 0.80613(18) 0.99462(18) 0.25963(10) 0.0289(4) Uani 1 1 d .
C19 C 0.77591(17) 0.95488(17) -0.02195(10) 0.0262(4) Uani 1 1 d .
C20 C 0.70307(17) 1.01234(18) -0.10026(10) 0.0275(4) Uani 1 1 d .
C21 C 0.94298(16) 0.82579(18) 0.08694(10) 0.0275(4) Uani 1 1 d .
C22 C 0.88319(17) 0.90221(18) 0.14696(10) 0.0276(4) Uani 1 1 d .

loop_
_atom_site_aniso_label
_atom_site_aniso_U_11
_atom_site_aniso_U_22
_atom_site_aniso_U_33
_atom_site_aniso_U_23
_atom_site_aniso_U_13
_atom_site_aniso_U_12
N2 0.0311(7) 0.0323(9) 0.0300(7) -0.0031(6) 0.0079(6) 0.0062(6)
N1 0.0325(7) 0.0290(9) 0.0311(8) -0.0026(6) 0.0081(6) 0.0066(6)
C1 0.0389(10) 0.0402(12) 0.0277(9) 0.0007(8) 0.0062(8) -0.0066(8)
C2 0.0304(9) 0.0314(11) 0.0499(11) -0.0013(9) 0.0089(8) 0.0056(8)
C3 0.0374(9) 0.0367(11) 0.0357(10) 0.0057(8) 0.0026(8) -0.0023(8)
C4 0.0369(9) 0.0362(11) 0.0456(11) -0.0108(9) 0.0149(8) 0.0021(8)
C5 0.0389(10) 0.0419(12) 0.0295(9) -0.0005(8) 0.0073(8) -0.0117(9)
C6 0.0338(9) 0.0318(10) 0.0308(9) -0.0049(7) 0.0092(8) -0.0047(8)
C7 0.0258(8) 0.0263(9) 0.0311(9) -0.0037(7) 0.0080(7) -0.0020(7)
C8 0.0236(7) 0.0243(9) 0.0344(9) -0.0026(7) 0.0082(7) -0.0033(7)
C9 0.0350(9) 0.0318(10) 0.0384(10) 0.0022(8) 0.0035(8) 0.0035(8)
C10 0.0308(8) 0.0324(10) 0.0361(10) 0.0050(8) 0.0079(7) -0.0027(7)
C11 0.0356(9) 0.0387(11) 0.0335(10) 0.0074(8) 0.0034(8) -0.0092(8)
C12 0.0316(8) 0.0294(10) 0.0373(10) 0.0010(8) 0.0080(7) 0.0001(8)
C13 0.0330(9) 0.0331(11) 0.0362(9) -0.0060(8) 0.0100(7) 0.0007(8)
C14 0.0244(8) 0.0272(10) 0.0310(9) -0.0009(7) 0.0056(7) 0.0008(7)
C15 0.0285(8) 0.0281(10) 0.0309(9) -0.0013(7) 0.0041(7) -0.0028(7)
C16 0.0331(9) 0.0372(11) 0.0340(9) -0.0042(8) 0.0106(8) -0.0067(8)
C17 0.0276(8) 0.0265(9) 0.0326(9) 0.0004(7) 0.0065(7) -0.0045(7)
C18 0.0280(8) 0.0279(10) 0.0304(9) -0.0010(7) 0.0047(7) -0.0053(7)
C19 0.0252(8) 0.0254(9) 0.0289(8) -0.0036(7) 0.0075(7) -0.0038(7)
C20 0.0262(8) 0.0255(9) 0.0310(9) -0.0013(7) 0.0056(7) -0.0048(7)
C21 0.0242(8) 0.0240(9) 0.0356(9) -0.0009(7) 0.0091(7) -0.0034(7)
C22 0.0255(8) 0.0262(10) 0.0316(9) -0.0004(7) 0.0066(7) -0.0035(7)

loop_
_atom_type_symbol
_atom_type_description
_atom_type_scat_dispersion_real
_atom_type_scat_dispersion_imag
_atom_type_scat_source
C C 0.0033 0.0016 'International Tables Vol C Tables 4.2.6.8 and 6.1.1.4'
H H 0.0000 0.0000 'International Tables Vol C Tables 4.2.6.8 and 6.1.1.4'
N N 0.0061 0.0033 'International Tables Vol C Tables 4.2.6.8 and 6.1.1.4'

loop_
_geom_angle_atom_site_label_1
_geom_angle_atom_site_label_2
_geom_angle_atom_site_label_3
_geom_angle
C7 N2 C18 108.72(14)
C14 N1 C15 108.74(14)
C6 C1 C3 121.02(17)
C12 C2 C4 120.22(17)
C9 C3 C1 120.94(17)
C13 C4 C2 120.19(18)
C16 C5 C11 121.22(17)
C1 C6 C20 119.69(17)
N2 C7 C22 110.49(15)
N2 C7 C14 129.32(16)
C22 C7 C14 120.18(16)
C13 C8 C21 118.46(16)
C13 C8 C19 122.32(16)
C21 C8 C19 119.22(15)
C3 C9 C15 118.10(18)
C11 C10 C17 119.63(17)
C10 C11 C5 121.14(17)
C2 C12 C21 121.46(17)
C4 C13 C8 121.28(17)
N1 C14 C19 110.19(14)
N1 C14 C7 128.77(16)
C19 C14 C7 121.02(15)
N1 C15 C9 128.55(17)
N1 C15 C20 108.55(15)
C9 C15 C20 122.87(17)
C5 C16 C18 117.38(18)
C10 C17 C18 117.53(16)
C10 C17 C22 135.69(17)
C18 C17 C22 106.74(14)
N2 C18 C16 128.84(17)
N2 C18 C17 108.31(15)
C16 C18 C17 122.85(16)
C14 C19 C8 120.13(15)
C14 C19 C20 105.93(15)
C8 C19 C20 133.91(15)
C6 C20 C15 117.38(16)
C6 C20 C19 135.95(17)
C15 C20 C19 106.58(15)
C12 C21 C8 118.38(16)
C12 C21 C22 122.72(16)
C8 C21 C22 118.90(15)
C7 C22 C21 120.44(15)
C7 C22 C17 105.63(15)
C21 C22 C17 133.89(16)

loop_
_geom_bond_atom_site_label_1
_geom_bond_atom_site_label_2
_geom_bond_distance
N2 C7 1.376(2)
N2 C18 1.379(2)
N1 C14 1.375(2)
N1 C15 1.377(2)
C1 C6 1.384(3)
C1 C3 1.400(3)
C2 C12 1.373(3)
C2 C4 1.394(3)
C3 C9 1.372(3)
C4 C13 1.372(3)
C5 C16 1.383(3)
C5 C11 1.399(3)
C6 C20 1.412(2)
C7 C22 1.395(2)
C7 C14 1.412(2)
C8 C13 1.414(2)
C8 C21 1.432(2)
C8 C19 1.438(2)
C9 C15 1.393(2)
C10 C11 1.386(2)
C10 C17 1.406(2)
C12 C21 1.408(2)
C14 C19 1.388(2)
C15 C20 1.411(2)
C16 C18 1.396(2)
C17 C18 1.423(2)
C17 C22 1.453(2)
C19 C20 1.453(2)
C21 C22 1.438(2)
